data_2235113
loop_
_publ_author_name
'Kaewthong, Aphiwat'
'Sukwattanasinitt, Mongkol'
'Muangsin, Nongnuj'

_publ_section_title
;
 Bis(acetato-\k^2^<i>O</i>,<i>O</i>')(4,4'-dimethyl-2,2'-bipyridine-\k^2^<i>N</i>,<i>N</i>')copper(II)
 monohydrate
;
_journal_coeditor_code JJ2130
_journal_issue 6
_journal_name_full 'Acta Crystallographica Section E'
_journal_page_first m775
_journal_paper_doi 10.1107/S1600536812020193
_journal_volume 68
_journal_year 2012
_chemical_formula_iupac '[Cu (C2 H3 O2)2 (C12 H12 N2)2], H2 O'
_chemical_formula_moiety 'C16 H18 Cu N2 O4, H2 O'
_chemical_formula_sum 'C16 H20 Cu N2 O5'
_chemical_formula_weight 383.88
_chemical_name_systematic
;
Bis(acetato-\k^2^<i>O</i>,<i>O</i>')(4,4'-dimethyl-2,2'-bipyridine-
\k^2^<i>N</i>,<i>N</i>')copper(II) monohydrate
;
_space_group_IT_number 60
_symmetry_cell_setting orthorhombic
_symmetry_space_group_name_Hall '-P 2n 2ab'
_symmetry_space_group_name_H-M 'P b c n'
_atom_sites_solution_hydrogens geom
_atom_sites_solution_primary direct
_atom_sites_solution_secondary difmap
_cell_angle_alpha 90
_cell_angle_beta 90
_cell_angle_gamma 90
_cell_formula_units_Z 8
_cell_length_a 22.0667(8)
_cell_length_b 9.0192(3)
_cell_length_c 17.4088(6)
_cell_measurement_reflns_used 4435
_cell_measurement_temperature 296(2)
_cell_measurement_theta_max 27.28
_cell_measurement_theta_min 2.34
_cell_volume 3464.8(2)
_computing_cell_refinement 'SAINT (Bruker, 2008)'
_computing_data_collection 'APEX2 (Bruker, 2008)'
_computing_data_reduction 'SAINT (Bruker, 2008)'
_computing_molecular_graphics 'ORTEP-3 (Farrugia, 1997)'
_computing_publication_material 'publCIF (Westrip, 2010)'
_computing_structure_refinement 'SHELXL97 (Sheldrick, 2008)'
_computing_structure_solution 'SHELXS97 (Sheldrick, 2008)'
_diffrn_ambient_temperature 296(2)
_diffrn_detector_area_resol_mean 8.33
_diffrn_measured_fraction_theta_full 0.994
_diffrn_measured_fraction_theta_max 0.994
_diffrn_measurement_device_type 'Bruker SMART APEXII CCD area-detector'
_diffrn_measurement_method '\f and \w'
_diffrn_radiation_monochromator graphite
_diffrn_radiation_source 'sealed X-ray tube'
_diffrn_radiation_type MoK\a
_diffrn_radiation_wavelength 0.71073
_diffrn_reflns_av_R_equivalents 0.0908
_diffrn_reflns_limit_h_max 27
_diffrn_reflns_limit_h_min -29
_diffrn_reflns_limit_k_max 12
_diffrn_reflns_limit_k_min -12
_diffrn_reflns_limit_l_max 23
_diffrn_reflns_limit_l_min -21
_diffrn_reflns_number 18193
_diffrn_reflns_theta_full 28.95
_diffrn_reflns_theta_max 28.95
_diffrn_reflns_theta_min 2.34
_exptl_absorpt_coefficient_mu 1.288
_exptl_absorpt_correction_T_max 0.715
_exptl_absorpt_correction_T_min 0.544
_exptl_absorpt_correction_type multi-scan
_exptl_absorpt_process_details '(SADABS; Bruker, 2008)'
_exptl_crystal_colour blue
_exptl_crystal_density_diffrn 1.472
_exptl_crystal_density_method 'not measured'
_exptl_crystal_description prism
_exptl_crystal_F_000 1592
_exptl_crystal_size_max 0.48
_exptl_crystal_size_mid 0.43
_exptl_crystal_size_min 0.26
_refine_diff_density_max 0.462
_refine_diff_density_min -0.867
_refine_ls_extinction_method none
_refine_ls_goodness_of_fit_ref 1.002
_refine_ls_hydrogen_treatment mixed
_refine_ls_matrix_type full
_refine_ls_number_parameters 229
_refine_ls_number_reflns 4559
_refine_ls_number_restraints 0
_refine_ls_restrained_S_all 1.002
_refine_ls_R_factor_all 0.0931
_refine_ls_R_factor_gt 0.0578
_refine_ls_shift/su_max 0.014
_refine_ls_structure_factor_coef Fsqd
_refine_ls_weighting_details 'calc w=1/[\s^2^(Fo^2^)+(0.0896P)^2^+0.0000P] where P=(Fo^2^+2Fc^2^)/3'
_refine_ls_weighting_scheme calc
_refine_ls_wR_factor_ref 0.1719
_reflns_number_gt 2835
_reflns_number_total 4559
_reflns_threshold_expression I>2sigma(I)
_cod_data_source_file jj2130.cif
_cod_data_source_block I
_cod_database_code 2235113
_cod_database_fobs_code 2235113

loop_
_symmetry_equiv_pos_as_xyz
'x, y, z'
'x+1/2, -y+1/2, -z'
'-x, y, -z+1/2'
'-x+1/2, -y+1/2, z+1/2'
'-x, -y, -z'
'-x-1/2, y-1/2, z'
'x, -y, z-1/2'
'x-1/2, y-1/2, -z-1/2'

loop_
_atom_site_type_symbol
_atom_site_label
_atom_site_fract_x
_atom_site_fract_y
_atom_site_fract_z
_atom_site_U_iso_or_equiv
_atom_site_adp_type
_atom_site_calc_flag
_atom_site_refinement_flags
_atom_site_occupancy
C C1 0.23138(13) 0.3008(3) 0.11076(14) 0.0337(6) Uani d . 1
C C2 0.25879(12) 0.3929(3) 0.04944(14) 0.0339(6) Uani d . 1
C C3 0.34865(14) 0.4750(3) -0.00435(16) 0.0448(7) Uani d . 1
H H3 0.3908 0.4767 -0.0051 0.054 Uiso calc R 1
C C4 0.31721(15) 0.5568(3) -0.05769(16) 0.0456(7) Uani d . 1
H H4 0.3384 0.6127 -0.0936 0.055 Uiso calc R 1
C C5 0.25498(15) 0.5573(3) -0.05882(14) 0.0412(6) Uani d . 1
C C6 0.22514(13) 0.4722(3) -0.00311(15) 0.0379(6) Uani d . 1
H H6 0.183 0.4693 -0.0016 0.046 Uiso calc R 1
C C7 0.21977(17) 0.6439(4) -0.11742(17) 0.0546(9) Uani d . 1
H H7A 0.2403 0.7355 -0.1279 0.082 Uiso calc R 1
H H7B 0.18 0.6644 -0.0979 0.082 Uiso calc R 1
H H7C 0.2166 0.5871 -0.1639 0.082 Uiso calc R 1
C C8 0.17017(14) 0.2973(4) 0.12849(15) 0.0404(6) Uani d . 1
H H8 0.1434 0.3574 0.1015 0.049 Uiso calc R 1
C C9 0.14843(14) 0.2055(4) 0.18599(17) 0.0428(7) Uani d . 1
C C10 0.08269(16) 0.2018(5) 0.2063(2) 0.0665(10) Uani d . 1
H H10A 0.0642 0.2941 0.1921 0.1 Uiso calc R 1
H H10B 0.0783 0.1867 0.2606 0.1 Uiso calc R 1
H H10C 0.0633 0.1221 0.1792 0.1 Uiso calc R 1
C C11 0.19084(14) 0.1170(3) 0.22375(16) 0.0421(7) Uani d . 1
H H11 0.1782 0.0509 0.2615 0.051 Uiso calc R 1
C C12 0.25113(14) 0.1271(3) 0.20532(16) 0.0422(6) Uani d . 1
H H12 0.2787 0.0689 0.2323 0.051 Uiso calc R 1
C C13 0.44518(14) 0.1966(4) 0.02471(18) 0.0472(7) Uani d . 1
C C14 0.50052(17) 0.2074(5) -0.0242(2) 0.0669(10) Uani d . 1
H H14A 0.5124 0.1101 -0.0407 0.1 Uiso calc R 1
H H14B 0.5328 0.2513 0.005 0.1 Uiso calc R 1
H H14C 0.492 0.2679 -0.0683 0.1 Uiso calc R 1
C C15 0.40175(14) 0.1801(4) 0.25884(17) 0.0465(7) Uani d . 1
C C16 0.4320(2) 0.0955(4) 0.3226(2) 0.0695(11) Uani d . 1
H H16A 0.4746 0.1167 0.3226 0.104 Uiso calc R 1
H H16B 0.4258 -0.0088 0.3151 0.104 Uiso calc R 1
H H16C 0.4148 0.1248 0.371 0.104 Uiso calc R 1
N N1 0.27219(11) 0.2172(3) 0.15003(14) 0.0353(5) Uani d . 1
N N2 0.32009(11) 0.3924(2) 0.04910(12) 0.0369(5) Uani d . 1
O O1 0.44010(10) 0.2880(3) 0.08035(12) 0.0499(5) Uani d . 1
O O1S 0.03896(17) 1.0232(4) -0.12525(17) 0.0744(8) Uani d . 1
H H1S 0.062(3) 1.080(6) -0.145(3) 0.11(2) Uiso d . 1
H H2S 0.003(3) 1.064(8) -0.140(4) 0.17(3) Uiso d . 1
O O2 0.40469(11) 0.1061(3) 0.00996(14) 0.0628(6) Uani d . 1
O O3 0.38982(10) 0.1081(2) 0.19769(12) 0.0512(5) Uani d . 1
O O4 0.38908(14) 0.3131(3) 0.26600(15) 0.0721(8) Uani d . 1
Cu Cu1 0.359174(16) 0.24915(3) 0.122075(19) 0.03621(15) Uani d . 1

loop_
_atom_site_aniso_label
_atom_site_aniso_U_11
_atom_site_aniso_U_22
_atom_site_aniso_U_33
_atom_site_aniso_U_12
_atom_site_aniso_U_13
_atom_site_aniso_U_23
C1 0.0374(15) 0.0331(13) 0.0306(12) 0.0006(11) -0.0018(10) -0.0027(11)
C2 0.0383(15) 0.0319(13) 0.0315(13) 0.0038(10) 0.0012(11) -0.0039(10)
C3 0.0423(16) 0.0437(16) 0.0482(17) -0.0031(13) 0.0049(13) 0.0047(13)
C4 0.0516(19) 0.0430(17) 0.0422(15) -0.0043(12) 0.0065(13) 0.0064(12)
C5 0.0577(19) 0.0337(14) 0.0321(13) 0.0085(11) 0.0003(13) -0.0005(11)
C6 0.0361(15) 0.0401(15) 0.0376(14) 0.0067(11) 0.0016(11) -0.0004(12)
C7 0.072(2) 0.0497(19) 0.0425(17) 0.0115(16) -0.0060(14) 0.0082(14)
C8 0.0360(16) 0.0460(15) 0.0393(15) 0.0019(13) -0.0026(12) -0.0010(12)
C9 0.0431(17) 0.0462(15) 0.0392(16) -0.0104(12) 0.0023(12) -0.0018(13)
C10 0.042(2) 0.088(3) 0.070(2) -0.0099(18) 0.0070(17) 0.019(2)
C11 0.0495(18) 0.0436(16) 0.0332(13) -0.0080(13) 0.0008(12) 0.0018(12)
C12 0.0500(18) 0.0403(15) 0.0362(14) 0.0007(12) -0.0036(13) 0.0051(11)
C13 0.0342(16) 0.0573(18) 0.0501(17) 0.0060(14) -0.0013(13) 0.0084(15)
C14 0.050(2) 0.079(2) 0.072(2) 0.0076(18) 0.0164(18) 0.008(2)
C15 0.0403(17) 0.056(2) 0.0436(16) 0.0002(14) -0.0090(13) 0.0072(14)
C16 0.077(3) 0.072(2) 0.060(2) 0.0003(19) -0.0247(19) 0.0156(19)
N1 0.0384(13) 0.0371(12) 0.0305(11) 0.0022(9) -0.0003(10) 0.0011(9)
N2 0.0348(12) 0.0389(12) 0.0371(12) 0.0010(9) 0.0012(9) 0.0013(10)
O1 0.0354(12) 0.0657(13) 0.0487(13) 0.0004(10) -0.0037(9) 0.0006(11)
O1S 0.065(2) 0.0660(18) 0.092(2) 0.0099(15) 0.0102(16) 0.0145(16)
O2 0.0445(13) 0.0694(16) 0.0743(16) -0.0041(11) 0.0014(12) -0.0130(12)
O3 0.0515(13) 0.0535(13) 0.0486(12) 0.0073(10) -0.0124(10) 0.0020(10)
O4 0.087(2) 0.0588(15) 0.0709(16) 0.0163(15) -0.0301(14) -0.0092(14)
Cu1 0.0334(2) 0.0398(3) 0.0354(2) 0.00240(13) -0.00412(13) -0.00033(13)

loop_
_atom_type_symbol
_atom_type_description
_atom_type_scat_dispersion_real
_atom_type_scat_dispersion_imag
_atom_type_scat_source
C C 0.0033 0.0016 'International Tables Vol C Tables 4.2.6.8 and 6.1.1.4'
H H 0 0 'International Tables Vol C Tables 4.2.6.8 and 6.1.1.4'
N N 0.0061 0.0033 'International Tables Vol C Tables 4.2.6.8 and 6.1.1.4'
O O 0.0106 0.006 'International Tables Vol C Tables 4.2.6.8 and 6.1.1.4'
Cu Cu 0.3201 1.2651 'International Tables Vol C Tables 4.2.6.8 and 6.1.1.4'

loop_
_geom_angle_atom_site_label_1
_geom_angle_atom_site_label_2
_geom_angle_atom_site_label_3
_geom_angle
N1 C1 C8 121.4(3)
N1 C1 C2 113.8(2)
C8 C1 C2 124.8(3)
N2 C2 C6 122.5(2)
N2 C2 C1 114.2(2)
C6 C2 C1 123.3(3)
N2 C3 C4 121.8(3)
N2 C3 H3 119.1
C4 C3 H3 119.1
C5 C4 C3 121.1(3)
C5 C4 H4 119.4
C3 C4 H4 119.4
C4 C5 C6 117.3(2)
C4 C5 C7 121.9(3)
C6 C5 C7 120.8(3)
C2 C6 C5 119.4(3)
C2 C6 H6 120.3
C5 C6 H6 120.3
C5 C7 H7A 109.5
C5 C7 H7B 109.5
H7A C7 H7B 109.5
C5 C7 H7C 109.5
H7A C7 H7C 109.5
H7B C7 H7C 109.5
C9 C8 C1 120.8(3)
C9 C8 H8 119.6
C1 C8 H8 119.6
C8 C9 C11 116.8(3)
C8 C9 C10 121.4(3)
C11 C9 C10 121.8(3)
C9 C10 H10A 109.5
C9 C10 H10B 109.5
H10A C10 H10B 109.5
C9 C10 H10C 109.5
H10A C10 H10C 109.5
H10B C10 H10C 109.5
C12 C11 C9 120.2(3)
C12 C11 H11 119.9
C9 C11 H11 119.9
N1 C12 C11 122.9(3)
N1 C12 H12 118.5
C11 C12 H12 118.5
O2 C13 O1 121.3(3)
O2 C13 C14 121.1(3)
O1 C13 C14 117.5(3)
C13 C14 H14A 109.5
C13 C14 H14B 109.5
H14A C14 H14B 109.5
C13 C14 H14C 109.5
H14A C14 H14C 109.5
H14B C14 H14C 109.5
O4 C15 O3 122.1(3)
O4 C15 C16 121.2(3)
O3 C15 C16 116.8(3)
C15 C16 H16A 109.5
C15 C16 H16B 109.5
H16A C16 H16B 109.5
C15 C16 H16C 109.5
H16A C16 H16C 109.5
H16B C16 H16C 109.5
C12 N1 C1 117.9(3)
C12 N1 Cu1 126.4(2)
C1 N1 Cu1 115.70(19)
C3 N2 C2 117.9(2)
C3 N2 Cu1 126.3(2)
C2 N2 Cu1 115.43(16)
C13 O1 Cu1 104.23(19)
H1S O1S H2S 100(5)
C15 O3 Cu1 107.6(2)
O3 Cu1 O1 92.91(10)
O3 Cu1 N1 94.27(9)
O1 Cu1 N1 171.94(9)
O3 Cu1 N2 174.64(9)
O1 Cu1 N2 92.41(9)
N1 Cu1 N2 80.46(10)

loop_
_geom_bond_atom_site_label_1
_geom_bond_atom_site_label_2
_geom_bond_distance
C1 N1 1.359(4)
C1 C8 1.386(4)
C1 C2 1.482(4)
C2 N2 1.353(3)
C2 C6 1.378(4)
C3 N2 1.349(3)
C3 C4 1.374(4)
C3 H3 0.93
C4 C5 1.373(5)
C4 H4 0.93
C5 C6 1.401(4)
C5 C7 1.501(4)
C6 H6 0.93
C7 H7A 0.96
C7 H7B 0.96
C7 H7C 0.96
C8 C9 1.385(4)
C8 H8 0.93
C9 C11 1.395(4)
C9 C10 1.493(5)
C10 H10A 0.96
C10 H10B 0.96
C10 H10C 0.96
C11 C12 1.372(4)
C11 H11 0.93
C12 N1 1.343(4)
C12 H12 0.93
C13 O2 1.237(4)
C13 O1 1.277(4)
C13 C14 1.492(5)
C14 H14A 0.96
C14 H14B 0.96
C14 H14C 0.96
C15 O4 1.238(4)
C15 O3 1.275(4)
C15 C16 1.504(4)
C16 H16A 0.96
C16 H16B 0.96
C16 H16C 0.96
N1 Cu1 2.001(2)
N2 Cu1 2.007(2)
O1 Cu1 1.959(2)
O1S H1S 0.80(6)
O1S H2S 0.91(7)
O3 Cu1 1.952(2)

loop_
_geom_hbond_atom_site_label_D
_geom_hbond_atom_site_label_H
_geom_hbond_atom_site_label_A
_geom_hbond_site_symmetry_A
_geom_hbond_distance_DH
_geom_hbond_distance_HA
_geom_hbond_distance_DA
_geom_hbond_angle_DHA
O1S H1S O4 4_564 0.80(6) 2.12(6) 2.878(4) 158(5)
O1S H2S O1 2_465 0.91(7) 2.19(7) 2.876(4) 132(6)

loop_
_geom_torsion_atom_site_label_1
_geom_torsion_atom_site_label_2
_geom_torsion_atom_site_label_3
_geom_torsion_atom_site_label_4
_geom_torsion
N1 C1 C2 N2 -7.7(3)
C8 C1 C2 N2 172.0(3)
N1 C1 C2 C6 172.1(2)
C8 C1 C2 C6 -8.2(4)
N2 C3 C4 C5 -0.2(4)
C3 C4 C5 C6 0.5(4)
C3 C4 C5 C7 -179.0(3)
N2 C2 C6 C5 -0.7(4)
C1 C2 C6 C5 179.5(2)
C4 C5 C6 C2 -0.1(4)
C7 C5 C6 C2 179.4(3)
N1 C1 C8 C9 -1.5(4)
C2 C1 C8 C9 178.8(3)
C1 C8 C9 C11 -0.7(4)
C1 C8 C9 C10 179.4(3)
C8 C9 C11 C12 2.3(4)
C10 C9 C11 C12 -177.8(3)
C9 C11 C12 N1 -1.8(4)
C11 C12 N1 C1 -0.4(4)
C11 C12 N1 Cu1 176.5(2)
C8 C1 N1 C12 2.1(4)
C2 C1 N1 C12 -178.2(2)
C8 C1 N1 Cu1 -175.2(2)
C2 C1 N1 Cu1 4.5(3)
C4 C3 N2 C2 -0.6(4)
C4 C3 N2 Cu1 172.2(2)
C6 C2 N2 C3 1.0(4)
C1 C2 N2 C3 -179.2(2)
C6 C2 N2 Cu1 -172.5(2)
C1 C2 N2 Cu1 7.3(3)
O2 C13 O1 Cu1 -2.6(4)
C14 C13 O1 Cu1 174.6(3)
O4 C15 O3 Cu1 6.1(4)
C16 C15 O3 Cu1 -174.1(3)
C15 O3 Cu1 O1 90.9(2)
C15 O3 Cu1 N1 -92.8(2)
C13 O1 Cu1 O3 92.8(2)
C13 O1 Cu1 N2 -87.8(2)
C12 N1 Cu1 O3 1.4(2)
C1 N1 Cu1 O3 178.4(2)
C12 N1 Cu1 N2 -177.6(2)
C1 N1 Cu1 N2 -0.6(2)
C3 N2 Cu1 O1 -0.5(2)
C2 N2 Cu1 O1 172.35(18)
C3 N2 Cu1 N1 -176.8(2)
C2 N2 Cu1 N1 -3.87(18)
